data_1536248
loop_
_publ_author_name
'Ohta, T.'
'Takeuchi, Y.'
'Takeda, H.'

_publ_section_title
;
 Mica polytypism: similarities in the crystal structures of coexisting 1M
 and 2M1 oxybiotite
;
_journal_name_full 'American Mineralogist'
_journal_page_first 298
_journal_page_last 310
_journal_volume 67
_journal_year 1982
_chemical_formula_sum 'Al1.324 F0.16 Fe0.862 H0.3 K Mg1.638 O11.84 Si2.84 Ti0.336'
_chemical_name_systematic
;
K (Mg.612 Fe.2 Al.188) (Mg.513 Al.023 Fe.296 Ti.168)2 (Si2.84 Al1.09 Fe.07 
O10) (O1.84 H.3 F.16)
;
_space_group_IT_number 15
_symmetry_space_group_name_Hall '-C 2yc'
_symmetry_space_group_name_H-M 'C 1 2/c 1'
_cell_angle_alpha 90
_cell_angle_beta 95.09
_cell_angle_gamma 90
_cell_formula_units_Z 4
_cell_length_a 5.3175
_cell_length_b 9.212
_cell_length_c 19.976
_cell_volume 974.662
_citation_journal_id_ASTM AMMIAY
_cod_data_source_file Ohta_AMMIAY_1982_117.cif
_cod_data_source_block H0.3Al1.324F0.16Fe0.862K1Mg1.638O11.84Si2.84Ti0.336
_cod_original_cell_volume 974.6619
_cod_original_formula_sum
;
H0.3 Al1.324 F0.16 Fe0.862 K1 Mg1.638 O11.84 Si2.84 Ti0.336
;
_cod_database_code 1536248

loop_
_symmetry_equiv_pos_as_xyz
x,y,z
-x,y,-z+1/2
-x,-y,-z
x,-y,z-1/2
x+1/2,y+1/2,z
-x+1/2,y+1/2,-z+1/2
-x+1/2,-y+1/2,-z
x+1/2,-y+1/2,z-1/2

loop_
_atom_site_label
_atom_site_type_symbol
_atom_site_fract_x
_atom_site_fract_y
_atom_site_fract_z
_atom_site_occupancy
_atom_site_U_iso_or_equiv
K1 K+1 0 0.0832 0.25 1 0.0
Si2 Si+4 0.9645 0.4163 0.13857 0.708 0.0
Fe3 Fe+3 0.4624 0.24902 0.1385 0.008 0.0
Mg2 Mg+2 0.2321 0.0775 -1e-05 0.513 0.0
O4 O-2 0.4309 0.2477 0.05473 1 0.0
Al2 Al+3 0.2321 0.0775 -1e-05 0.023 0.0
Al4 Al+3 0.9645 0.4163 0.13857 0.264 0.0
Fe2 Fe+3 0.2321 0.0775 -1e-05 0.296 0.0
O1 O-2 0.7421 0.3139 0.1664 1 0.0
Ti1 Ti+4 0.2321 0.0775 -1e-05 0.168 0.0
Fe1 Fe+3 0.75 0.25 0 0.2 0.0
Si1 Si+4 0.4624 0.24902 0.1385 0.712 0.0
Mg1 Mg+2 0.75 0.25 0 0.612 0.0
O5 O-2 0.9392 0.4172 0.05466 1 0.0
Al3 Al+3 0.4624 0.24902 0.1385 0.28 0.0
F1 F-1 0.9333 0.0827 0.04994 0.08 0.0
Al1 Al+3 0.75 0.25 0 0.188 0.0
O2 O-2 0.2416 0.3512 0.1677 1 0.0
O3 O-2 0.4352 0.0822 0.1675 1 0.0
O6 O-2 0.9333 0.0827 0.04994 0.92 0.0
Fe4 Fe+3 0.9645 0.4163 0.13857 0.028 0.0
